data_7003429
loop_
_publ_author_name
'Costes, Jean-Pierre'
'Shova, Sergiu'
'Wernsdorfer, Wolfgang'

_publ_section_title
;
 Tetranuclear [Cu--Ln]2 single molecule magnets: synthesis, structural
 and magnetic studies
;
_journal_issue 14
_journal_name_full 'Dalton Transactions'
_journal_page_first 1843
_journal_page_last 1849
_journal_paper_doi 10.1039/b716098d
_journal_year 2008
_chemical_formula_moiety 'C34 H33 Cu Dy F12 N4 O9'
_chemical_formula_sum 'C34 H33 Cu Dy F12 N4 O9'
_chemical_formula_weight 1095.68
_chemical_name_systematic
;
?
;
_space_group_IT_number 14
_symmetry_cell_setting monoclinic
_symmetry_space_group_name_Hall '-P 2yn'
_symmetry_space_group_name_H-M 'P 1 21/n 1'
_atom_sites_solution_hydrogens geom
_atom_sites_solution_primary direct
_atom_sites_solution_secondary difmap
_audit_creation_method SHELXL-97
_cell_angle_alpha 90.00
_cell_angle_beta 104.67(3)
_cell_angle_gamma 90.00
_cell_formula_units_Z 4
_cell_length_a 14.193(3)
_cell_length_b 16.971(3)
_cell_length_c 17.553(4)
_cell_measurement_reflns_used 3890
_cell_measurement_temperature 180(2)
_cell_measurement_theta_max 30.1
_cell_measurement_theta_min 3.0
_cell_volume 4090.2(16)
_computing_cell_refinement 'CrysAlis RED, Oxford Diffraction Ltd.,'
_computing_data_collection 'CrysAlis CCD, Oxford Diffraction Ltd.,'
_computing_data_reduction 'CrysAlis RED, Oxford Diffraction Ltd.,'
_computing_molecular_graphics 'ORTEP-3 (Farrugia, 1997)'
_computing_publication_material 'SHELXL-97 (Sheldrick, 1997)'
_computing_structure_refinement 'SHELXL-97 (Sheldrick, 1997)'
_computing_structure_solution 'SHELXS-97 (Sheldrick, 1990)'
_diffrn_ambient_temperature 180(2)
_diffrn_measured_fraction_theta_full 0.998
_diffrn_measured_fraction_theta_max 0.998
_diffrn_measurement_device_type 'Oxford Difraction, XCALIBUR'
_diffrn_measurement_method omega-phi
_diffrn_radiation_monochromator graphite
_diffrn_radiation_source 'fine-focus sealed tube'
_diffrn_radiation_type MoK\a
_diffrn_radiation_wavelength 0.71073
_diffrn_reflns_av_R_equivalents 0.0313
_diffrn_reflns_av_sigmaI/netI 0.0337
_diffrn_reflns_limit_h_max 17
_diffrn_reflns_limit_h_min -17
_diffrn_reflns_limit_k_max 20
_diffrn_reflns_limit_k_min -17
_diffrn_reflns_limit_l_max 21
_diffrn_reflns_limit_l_min -21
_diffrn_reflns_number 28585
_diffrn_reflns_theta_full 26.00
_diffrn_reflns_theta_max 26.00
_diffrn_reflns_theta_min 2.92
_diffrn_standards_decay_% 0
_diffrn_standards_interval_count 0
_diffrn_standards_interval_time 0
_diffrn_standards_number 0
_exptl_absorpt_coefficient_mu 2.443
_exptl_absorpt_correction_T_max 0.7354
_exptl_absorpt_correction_T_min 0.5727
_exptl_absorpt_correction_type multi-scan
_exptl_absorpt_process_details 'c.f. r.h. blessing, acta cryst. (1995), a51, 33-38'
_exptl_crystal_colour blue
_exptl_crystal_density_diffrn 1.779
_exptl_crystal_density_method 'not measured'
_exptl_crystal_description prism
_exptl_crystal_F_000 2160
_exptl_crystal_size_max 0.30
_exptl_crystal_size_mid 0.25
_exptl_crystal_size_min 0.20
_refine_diff_density_max 2.141
_refine_diff_density_min -1.979
_refine_diff_density_rms 0.141
_refine_ls_extinction_method none
_refine_ls_goodness_of_fit_ref 1.082
_refine_ls_hydrogen_treatment constr
_refine_ls_matrix_type full
_refine_ls_number_parameters 581
_refine_ls_number_reflns 8028
_refine_ls_number_restraints 94
_refine_ls_restrained_S_all 1.099
_refine_ls_R_factor_all 0.0548
_refine_ls_R_factor_gt 0.0462
_refine_ls_shift/su_max 0.002
_refine_ls_shift/su_mean 0.000
_refine_ls_structure_factor_coef Fsqd
_refine_ls_weighting_details 'calc w=1/[\s^2^(Fo^2^)+(0.0677P)^2^+11.5000P] where P=(Fo^2^+2Fc^2^)/3'
_refine_ls_weighting_scheme calc
_refine_ls_wR_factor_gt 0.1172
_refine_ls_wR_factor_ref 0.1226
_reflns_number_gt 6602
_reflns_number_total 8028
_reflns_threshold_expression >2sigma(I)
_cod_data_source_file b716098d.txt
_cod_data_source_block '[LCuDy(hfa)2(dmf)2]2'
_cod_original_cell_volume 4090.1(14)
_cod_database_code 7003429

loop_
_symmetry_equiv_pos_as_xyz
'x, y, z'
'-x+1/2, y+1/2, -z+1/2'
'-x, -y, -z'
'x-1/2, -y-1/2, z-1/2'

loop_
_atom_site_label
_atom_site_type_symbol
_atom_site_fract_x
_atom_site_fract_y
_atom_site_fract_z
_atom_site_U_iso_or_equiv
_atom_site_adp_type
_atom_site_occupancy
_atom_site_symmetry_multiplicity
_atom_site_calc_flag
_atom_site_refinement_flags
_atom_site_disorder_assembly
_atom_site_disorder_group
Dy1 Dy 0.021508(17) 0.612326(13) 0.697922(13) 0.01999(10) Uani 1 1 d . . .
Cu1 Cu 0.11142(4) 0.64677(4) 0.54538(3) 0.02037(15) Uani 1 1 d . . .
F1 F -0.0691(9) 0.9345(7) 0.7636(7) 0.0717(17) Uiso 0.490(11) 1 d P A 1
F2 F 0.0132(8) 0.9144(7) 0.6814(8) 0.0717(17) Uiso 0.490(11) 1 d P A 1
F3 F -0.1307(10) 0.8754(7) 0.6471(7) 0.0717(17) Uiso 0.490(11) 1 d P A 1
F4* F -0.0871(8) 0.8903(6) 0.6393(6) 0.064(3) Uani 0.510(11) 1 d PU A 2
F5* F 0.0225(8) 0.9332(6) 0.7294(7) 0.073(3) Uani 0.510(11) 1 d PU A 2
F6* F -0.1219(7) 0.9164(5) 0.7464(5) 0.048(2) Uani 0.510(11) 1 d PU A 2
F5 F 0.1020(3) 0.6758(3) 0.9850(2) 0.0542(11) Uani 1 1 d . A .
F4 F -0.0501(4) 0.6519(3) 0.9549(3) 0.0666(13) Uani 1 1 d . A .
F6 F 0.0023(3) 0.7686(2) 0.9850(2) 0.0523(10) Uani 1 1 d . A .
F7 F -0.1001(6) 0.3771(4) 0.8330(4) 0.0798(12) Uani 0.76 1 d PDU B 1
F8 F -0.1837(5) 0.4483(4) 0.8955(4) 0.0724(11) Uani 0.76 1 d PDU B 1
F9 F -0.0338(5) 0.4541(5) 0.9189(4) 0.0767(12) Uani 0.76 1 d PDU B 1
F1* F -0.0396(14) 0.3931(11) 0.8693(14) 0.0717(17) Uiso 0.24 1 d PD B 2
F2* F -0.0735(16) 0.4766(13) 0.9332(10) 0.0717(17) Uiso 0.24 1 d PD B 2
F3* F -0.1926(13) 0.4071(13) 0.8581(14) 0.0717(17) Uiso 0.24 1 d PD B 2
F10 F -0.2960(9) 0.7273(9) 0.6620(9) 0.146(7) Uani 0.64 1 d P B 1
F11 F -0.3432(6) 0.6748(6) 0.7553(4) 0.076(3) Uani 0.64 1 d P B 1
F12 F -0.3670(8) 0.6181(7) 0.6400(10) 0.136(7) Uani 0.64 1 d P B 1
F7* F -0.3684(12) 0.6323(10) 0.7345(11) 0.0717(17) Uiso 0.36 1 d P B 2
F8* F -0.2884(13) 0.7324(11) 0.7088(10) 0.0717(17) Uiso 0.36 1 d P B 2
F9* F -0.3477(15) 0.6530(13) 0.6307(12) 0.0717(17) Uiso 0.36 1 d P B 2
O1 O -0.0175(2) 0.6499(2) 0.56172(19) 0.0199(7) Uani 1 1 d . . .
O2 O 0.1554(2) 0.6633(2) 0.65911(19) 0.0218(7) Uani 1 1 d . . .
O3 O -0.0167(3) 0.4982(2) 0.3684(2) 0.0262(8) Uani 1 1 d . . .
O4 O -0.0024(3) 0.7553(2) 0.6980(2) 0.0289(8) Uani 1 1 d . . .
O5 O 0.0383(3) 0.6580(2) 0.8277(2) 0.0326(9) Uani 1 1 d . . .
O6 O -0.0422(3) 0.5145(2) 0.7733(2) 0.0306(8) Uani 1 1 d . . .
O7 O -0.1439(3) 0.6366(2) 0.6884(2) 0.0328(9) Uani 1 1 d . . .
O8 O 0.0941(3) 0.7824(3) 0.5024(3) 0.0423(11) Uani 1 1 d . . .
O9 O 0.1580(3) 0.5456(2) 0.7806(2) 0.0272(8) Uani 1 1 d . . .
N1 N 0.0765(3) 0.5880(2) 0.4486(2) 0.0207(9) Uani 1 1 d . . .
N2 N 0.2438(3) 0.6409(3) 0.5330(2) 0.0233(9) Uani 1 1 d . . .
N3 N -0.0197(6) 0.8734(5) 0.4529(5) 0.0737(14) Uani 1 1 d U . .
N4 N 0.2122(4) 0.4516(3) 0.8725(3) 0.0337(11) Uani 1 1 d . . .
C1 C -0.0980(4) 0.6312(3) 0.5052(3) 0.0217(10) Uani 1 1 d . . .
C2 C -0.1871(4) 0.6613(3) 0.5114(3) 0.0285(12) Uani 1 1 d . . .
H1 H -0.1884 0.6966 0.5517 0.034 Uiso 1 1 d R . .
C3 C -0.2724(4) 0.6398(4) 0.4598(3) 0.0350(13) Uani 1 1 d . . .
H2 H -0.3308 0.6604 0.4658 0.042 Uiso 1 1 d R . .
C4 C -0.2734(4) 0.5875(4) 0.3983(3) 0.0340(13) Uani 1 1 d . . .
H3 H -0.3318 0.5720 0.3641 0.041 Uiso 1 1 d R . .
C5 C -0.1855(4) 0.5596(3) 0.3892(3) 0.0272(12) Uani 1 1 d . . .
H4 H -0.1857 0.5248 0.3482 0.033 Uiso 1 1 d R . .
C6 C -0.0967(4) 0.5820(3) 0.4396(3) 0.0213(10) Uani 1 1 d . . .
C7 C -0.0078(4) 0.5535(3) 0.4190(3) 0.0211(10) Uani 1 1 d . . .
C8 C 0.1617(4) 0.5571(3) 0.4261(3) 0.0269(11) Uani 1 1 d . . .
H5 H 0.1467 0.5508 0.3693 0.032 Uiso 1 1 d R . .
H6 H 0.1787 0.5059 0.4501 0.032 Uiso 1 1 d R . .
C9 C 0.2477(4) 0.6140(3) 0.4530(3) 0.0272(12) Uani 1 1 d . . .
C10 C 0.3411(4) 0.5699(4) 0.4522(4) 0.0377(14) Uani 1 1 d . . .
H7 H 0.3953 0.6056 0.4658 0.057 Uiso 1 1 d R . .
H8 H 0.3361 0.5489 0.4005 0.057 Uiso 1 1 d R . .
H9 H 0.3509 0.5277 0.4897 0.057 Uiso 1 1 d R . .
C11 C 0.2331(5) 0.6864(4) 0.4000(3) 0.0374(14) Uani 1 1 d . . .
H10 H 0.1727 0.7115 0.4006 0.056 Uiso 1 1 d R . .
H11 H 0.2318 0.6708 0.3472 0.056 Uiso 1 1 d R . .
H12 H 0.2858 0.7227 0.4189 0.056 Uiso 1 1 d R . .
C12 C 0.3188(4) 0.6643(3) 0.5832(3) 0.0299(12) Uani 1 1 d . . .
H13 H 0.3775 0.6623 0.5690 0.036 Uiso 1 1 d R . .
C13 C 0.3217(4) 0.6943(3) 0.6617(3) 0.0284(12) Uani 1 1 d . . .
C14 C 0.4100(4) 0.7281(4) 0.7049(4) 0.0413(15) Uani 1 1 d . . .
H14 H 0.4624 0.7302 0.6822 0.050 Uiso 1 1 d R . .
C15 C 0.4209(5) 0.7581(4) 0.7788(4) 0.0453(16) Uani 1 1 d . . .
H15 H 0.4793 0.7811 0.8058 0.054 Uiso 1 1 d R . .
C16 C 0.3427(5) 0.7532(3) 0.8133(3) 0.0360(14) Uani 1 1 d . . .
H16 H 0.3497 0.7722 0.8641 0.043 Uiso 1 1 d R . .
C17 C 0.2555(4) 0.7211(3) 0.7731(3) 0.0278(12) Uani 1 1 d . . .
H17 H 0.2047 0.7183 0.7977 0.033 Uiso 1 1 d R . .
C18 C 0.2415(4) 0.6919(3) 0.6966(3) 0.0229(11) Uani 1 1 d . . .
C19 C -0.0241(4) 0.8008(3) 0.7462(3) 0.0308(12) Uani 1 1 d . A .
C20 C -0.0552(5) 0.8835(4) 0.7138(4) 0.0412(15) Uani 1 1 d . . .
C21 C -0.0211(4) 0.7881(3) 0.8250(3) 0.0317(13) Uani 1 1 d . . .
H18 H -0.0411 0.8275 0.8542 0.038 Uiso 1 1 d R A .
C22 C 0.0113(4) 0.7168(3) 0.8595(3) 0.0273(12) Uani 1 1 d . A .
C23 C 0.0165(5) 0.7034(3) 0.9468(3) 0.0345(13) Uani 1 1 d . . .
C24 C -0.1163(7) 0.5091(5) 0.7976(5) 0.0669(11) Uani 1 1 d U B .
C25 C -0.1124(6) 0.4466(5) 0.8595(5) 0.0697(10) Uani 1 1 d DU . .
C26 C -0.2012(5) 0.5542(4) 0.7759(4) 0.0427(16) Uani 1 1 d . . .
H19 H -0.2534 0.5438 0.7974 0.051 Uiso 1 1 d R B .
C27 C -0.2074(5) 0.6145(4) 0.7214(4) 0.0353(14) Uani 1 1 d . B .
C28 C -0.3035(6) 0.6587(6) 0.6978(5) 0.057(2) Uani 1 1 d . . .
C29 C 0.0162(5) 0.8139(3) 0.4998(4) 0.0433(16) Uani 1 1 d . . .
H20 H -0.0198 0.7950 0.5334 0.052 Uiso 1 1 d R . .
C30 C 0.0310(7) 0.9028(6) 0.3967(6) 0.0757(15) Uani 1 1 d U . .
H21 H 0.0908 0.8743 0.4021 0.114 Uiso 1 1 d R . .
H22 H 0.0450 0.9577 0.4068 0.114 Uiso 1 1 d R . .
H23 H -0.0093 0.8963 0.3442 0.114 Uiso 1 1 d R . .
C31 C -0.1155(7) 0.9016(6) 0.4507(6) 0.0770(15) Uani 1 1 d U . .
H24 H -0.1369 0.8804 0.4942 0.115 Uiso 1 1 d R . .
H25 H -0.1602 0.8864 0.4021 0.115 Uiso 1 1 d R . .
H26 H -0.1132 0.9581 0.4544 0.115 Uiso 1 1 d R . .
C32 C 0.1591(4) 0.5136(3) 0.8443(3) 0.0318(12) Uani 1 1 d . . .
H27 H 0.1195 0.5346 0.8741 0.038 Uiso 1 1 d R . .
C33 C 0.2731(6) 0.4150(5) 0.8285(4) 0.060(2) Uani 1 1 d . . .
H28 H 0.2364 0.3752 0.7948 0.089 Uiso 1 1 d R . .
H29 H 0.3286 0.3914 0.8640 0.089 Uiso 1 1 d R . .
H30 H 0.2946 0.4540 0.7970 0.089 Uiso 1 1 d R . .
C34 C 0.2043(6) 0.4138(5) 0.9450(5) 0.059(2) Uani 1 1 d . . .
H31 H 0.1695 0.4477 0.9723 0.088 Uiso 1 1 d R . .
H32 H 0.2682 0.4037 0.9780 0.088 Uiso 1 1 d R . .
H33 H 0.1697 0.3650 0.9325 0.088 Uiso 1 1 d R . .

loop_
_atom_site_aniso_label
_atom_site_aniso_U_11
_atom_site_aniso_U_22
_atom_site_aniso_U_33
_atom_site_aniso_U_23
_atom_site_aniso_U_13
_atom_site_aniso_U_12
Dy1 0.02446(15) 0.01890(14) 0.01688(14) -0.00049(9) 0.00570(10) 0.00091(9)
Cu1 0.0219(3) 0.0218(3) 0.0172(3) -0.0016(2) 0.0047(2) -0.0020(2)
F4* 0.066(3) 0.064(3) 0.063(3) 0.0011(10) 0.0158(12) 0.0014(10)
F5* 0.073(3) 0.071(3) 0.074(3) 0.0018(10) 0.0167(13) -0.0010(10)
F6* 0.048(3) 0.048(3) 0.049(3) 0.0007(10) 0.0134(12) 0.0028(10)
F5 0.062(3) 0.071(3) 0.0258(18) 0.0063(18) 0.0038(18) 0.024(2)
F4 0.083(3) 0.076(3) 0.048(2) 0.002(2) 0.030(2) -0.031(3)
F6 0.081(3) 0.053(2) 0.0278(19) -0.0064(17) 0.0219(19) 0.014(2)
F7 0.097(3) 0.071(2) 0.075(3) 0.028(2) 0.029(2) -0.005(2)
F8 0.081(3) 0.078(3) 0.064(2) 0.035(2) 0.0277(19) -0.009(2)
F9 0.080(3) 0.080(3) 0.070(2) 0.034(2) 0.020(2) -0.008(2)
F10 0.115(8) 0.161(11) 0.202(13) 0.139(11) 0.115(10) 0.114(9)
F11 0.049(4) 0.121(7) 0.062(5) -0.016(5) 0.025(4) 0.046(5)
F12 0.054(6) 0.109(9) 0.192(13) -0.056(9) -0.070(7) 0.038(6)
O1 0.0217(18) 0.0214(18) 0.0168(16) -0.0006(14) 0.0049(14) 0.0006(14)
O2 0.0225(18) 0.0245(18) 0.0170(17) -0.0025(14) 0.0025(14) -0.0019(14)
O3 0.030(2) 0.0217(18) 0.0259(19) -0.0063(15) 0.0047(16) -0.0012(15)
O4 0.040(2) 0.025(2) 0.0232(19) -0.0016(15) 0.0113(17) 0.0022(16)
O5 0.049(3) 0.024(2) 0.0226(19) -0.0017(16) 0.0057(18) 0.0077(17)
O6 0.032(2) 0.033(2) 0.028(2) 0.0040(17) 0.0108(17) -0.0025(17)
O7 0.029(2) 0.040(2) 0.031(2) 0.0085(18) 0.0104(18) 0.0050(17)
O8 0.047(3) 0.032(2) 0.046(3) 0.0076(19) 0.008(2) -0.002(2)
O9 0.028(2) 0.028(2) 0.0236(19) 0.0045(15) 0.0018(16) 0.0003(15)
N1 0.023(2) 0.019(2) 0.020(2) -0.0033(17) 0.0061(18) -0.0040(17)
N2 0.026(2) 0.022(2) 0.023(2) -0.0012(18) 0.0093(19) -0.0043(18)
N3 0.0766(18) 0.0704(19) 0.0719(19) 0.0006(15) 0.0148(13) 0.0025(13)
N4 0.038(3) 0.031(3) 0.028(2) 0.008(2) 0.001(2) 0.005(2)
C1 0.026(3) 0.022(2) 0.016(2) 0.0075(19) 0.003(2) 0.000(2)
C2 0.032(3) 0.031(3) 0.020(3) 0.001(2) 0.003(2) 0.009(2)
C3 0.025(3) 0.048(4) 0.032(3) 0.002(3) 0.006(2) 0.008(3)
C4 0.021(3) 0.047(3) 0.029(3) 0.001(3) -0.004(2) 0.000(2)
C5 0.031(3) 0.024(3) 0.023(3) 0.001(2) 0.001(2) 0.000(2)
C6 0.028(3) 0.016(2) 0.018(2) 0.0041(19) 0.003(2) 0.001(2)
C7 0.031(3) 0.017(2) 0.015(2) 0.0043(19) 0.006(2) 0.001(2)
C8 0.032(3) 0.027(3) 0.025(3) -0.006(2) 0.012(2) -0.003(2)
C9 0.029(3) 0.031(3) 0.026(3) 0.002(2) 0.014(2) -0.003(2)
C10 0.031(3) 0.045(4) 0.041(3) -0.004(3) 0.017(3) -0.002(3)
C11 0.047(4) 0.041(3) 0.028(3) 0.005(3) 0.016(3) -0.005(3)
C12 0.023(3) 0.035(3) 0.032(3) -0.004(2) 0.008(2) -0.005(2)
C13 0.026(3) 0.030(3) 0.027(3) -0.003(2) 0.001(2) -0.001(2)
C14 0.026(3) 0.054(4) 0.040(4) -0.007(3) 0.002(3) -0.005(3)
C15 0.034(4) 0.051(4) 0.042(4) -0.011(3) -0.006(3) -0.010(3)
C16 0.042(4) 0.032(3) 0.027(3) -0.008(2) -0.003(3) -0.005(3)
C17 0.031(3) 0.026(3) 0.024(3) -0.004(2) 0.005(2) 0.000(2)
C18 0.027(3) 0.016(2) 0.022(2) 0.0014(19) -0.001(2) -0.001(2)
C19 0.032(3) 0.028(3) 0.032(3) 0.000(2) 0.007(2) 0.004(2)
C20 0.055(4) 0.036(3) 0.034(3) 0.003(3) 0.014(3) 0.015(3)
C21 0.042(3) 0.027(3) 0.028(3) -0.002(2) 0.012(3) 0.007(2)
C22 0.029(3) 0.033(3) 0.021(3) -0.003(2) 0.009(2) 0.002(2)
C23 0.047(4) 0.032(3) 0.028(3) 0.000(2) 0.015(3) -0.001(3)
C24 0.076(3) 0.070(2) 0.061(2) 0.028(2) 0.0276(19) -0.008(2)
C25 0.079(2) 0.071(2) 0.063(2) 0.0294(19) 0.0262(18) -0.008(2)
C26 0.031(3) 0.060(4) 0.041(4) 0.011(3) 0.015(3) -0.003(3)
C27 0.031(3) 0.045(4) 0.030(3) -0.002(3) 0.007(3) 0.006(3)
C28 0.042(4) 0.086(6) 0.045(4) 0.006(4) 0.016(3) 0.012(4)
C29 0.058(4) 0.024(3) 0.038(3) 0.001(3) -0.006(3) 0.003(3)
C30 0.0768(17) 0.0740(18) 0.0748(17) 0.0007(10) 0.0165(10) 0.0003(10)
C31 0.0773(17) 0.0762(18) 0.0764(17) -0.0009(10) 0.0173(10) 0.0021(10)
C32 0.029(3) 0.033(3) 0.032(3) 0.004(2) 0.005(2) 0.004(2)
C33 0.072(5) 0.059(5) 0.046(4) -0.002(4) 0.011(4) 0.032(4)
C34 0.062(5) 0.061(5) 0.051(4) 0.030(4) 0.009(4) 0.008(4)

loop_
_atom_type_symbol
_atom_type_description
_atom_type_scat_dispersion_real
_atom_type_scat_dispersion_imag
_atom_type_scat_source
C C 0.0033 0.0016 'International Tables Vol C Tables 4.2.6.8 and 6.1.1.4'
H H 0.0000 0.0000 'International Tables Vol C Tables 4.2.6.8 and 6.1.1.4'
N N 0.0061 0.0033 'International Tables Vol C Tables 4.2.6.8 and 6.1.1.4'
O O 0.0106 0.0060 'International Tables Vol C Tables 4.2.6.8 and 6.1.1.4'
Cu Cu 0.3201 1.2651 'International Tables Vol C Tables 4.2.6.8 and 6.1.1.4'
Dy Dy -0.1892 4.4098 'International Tables Vol C Tables 4.2.6.8 and 6.1.1.4'
F F 0.0171 0.0103 'International Tables Vol C Tables 4.2.6.8 and 6.1.1.4'

loop_
_geom_angle_atom_site_label_1
_geom_angle_atom_site_label_2
_geom_angle_atom_site_label_3
_geom_angle
_geom_angle_site_symmetry_1
_geom_angle_site_symmetry_3
_geom_angle_publ_flag
O3 Dy1 O2 94.59(13) 3_566 . ?
O3 Dy1 O7 102.46(14) 3_566 . ?
O2 Dy1 O7 141.76(13) . . ?
O3 Dy1 O5 140.60(13) 3_566 . ?
O2 Dy1 O5 105.58(13) . . ?
O7 Dy1 O5 82.26(15) . . ?
O3 Dy1 O9 80.14(13) 3_566 . ?
O2 Dy1 O9 76.06(12) . . ?
O7 Dy1 O9 140.19(13) . . ?
O5 Dy1 O9 72.66(13) . . ?
O3 Dy1 O1 74.44(12) 3_566 . ?
O2 Dy1 O1 67.11(12) . . ?
O7 Dy1 O1 84.75(13) . . ?
O5 Dy1 O1 144.61(12) . . ?
O9 Dy1 O1 132.65(12) . . ?
O3 Dy1 O6 74.93(13) 3_566 . ?
O2 Dy1 O6 148.28(13) . . ?
O7 Dy1 O6 69.87(14) . . ?
O5 Dy1 O6 70.13(14) . . ?
O9 Dy1 O6 72.71(13) . . ?
O1 Dy1 O6 134.35(13) . . ?
O3 Dy1 O4 149.23(13) 3_566 . ?
O2 Dy1 O4 75.92(12) . . ?
O7 Dy1 O4 71.94(14) . . ?
O5 Dy1 O4 69.77(12) . . ?
O9 Dy1 O4 124.04(13) . . ?
O1 Dy1 O4 74.92(11) . . ?
O6 Dy1 O4 127.18(13) . . ?
O3 Dy1 Cu1 71.84(10) 3_566 . ?
O2 Dy1 Cu1 35.74(8) . . ?
O7 Dy1 Cu1 119.80(10) . . ?
O5 Dy1 Cu1 139.48(10) . . ?
O9 Dy1 Cu1 98.98(9) . . ?
O1 Dy1 Cu1 35.19(8) . . ?
O6 Dy1 Cu1 146.68(9) . . ?
O4 Dy1 Cu1 84.65(8) . . ?
O1 Cu1 N1 95.98(16) . . ?
O1 Cu1 N2 177.49(17) . . ?
N1 Cu1 N2 85.13(18) . . ?
O1 Cu1 O2 85.02(15) . . ?
N1 Cu1 O2 156.96(17) . . ?
N2 Cu1 O2 93.08(17) . . ?
O1 Cu1 O8 89.70(15) . . ?
N1 Cu1 O8 103.61(17) . . ?
N2 Cu1 O8 92.22(17) . . ?
O2 Cu1 O8 99.41(15) . . ?
O1 Cu1 Dy1 46.00(10) . . ?
N1 Cu1 Dy1 123.99(13) . . ?
N2 Cu1 Dy1 131.59(13) . . ?
O2 Cu1 Dy1 44.36(10) . . ?
O8 Cu1 Dy1 113.16(12) . . ?
C1 O1 Cu1 123.0(3) . . ?
C1 O1 Dy1 127.5(3) . . ?
Cu1 O1 Dy1 98.81(14) . . ?
C18 O2 Cu1 125.1(3) . . ?
C18 O2 Dy1 134.9(3) . . ?
Cu1 O2 Dy1 99.89(14) . . ?
C7 O3 Dy1 168.3(3) . 3_566 ?
C19 O4 Dy1 132.4(4) . . ?
C22 O5 Dy1 136.6(3) . . ?
C24 O6 Dy1 134.8(5) . . ?
C27 O7 Dy1 137.9(4) . . ?
C29 O8 Cu1 116.7(4) . . ?
C32 O9 Dy1 125.3(4) . . ?
C7 N1 C8 117.8(4) . . ?
C7 N1 Cu1 125.8(3) . . ?
C8 N1 Cu1 112.3(3) . . ?
C12 N2 C9 121.9(5) . . ?
C12 N2 Cu1 125.0(4) . . ?
C9 N2 Cu1 112.8(3) . . ?
C29 N3 C31 119.1(8) . . ?
C29 N3 C30 120.5(8) . . ?
C31 N3 C30 119.8(8) . . ?
C32 N4 C33 120.6(5) . . ?
C32 N4 C34 121.1(6) . . ?
C33 N4 C34 118.0(6) . . ?
O1 C1 C2 118.2(5) . . ?
O1 C1 C6 123.4(5) . . ?
C2 C1 C6 118.3(5) . . ?
C3 C2 C1 121.3(5) . . ?
C3 C2 H1 119.5 . . ?
C1 C2 H1 119.2 . . ?
C2 C3 C4 121.2(5) . . ?
C2 C3 H2 119.3 . . ?
C4 C3 H2 119.5 . . ?
C5 C4 C3 118.4(5) . . ?
C5 C4 H3 120.8 . . ?
C3 C4 H3 120.8 . . ?
C4 C5 C6 121.9(5) . . ?
C4 C5 H4 118.8 . . ?
C6 C5 H4 119.3 . . ?
C5 C6 C1 118.5(5) . . ?
C5 C6 C7 116.4(5) . . ?
C1 C6 C7 125.1(5) . . ?
O3 C7 N1 121.5(5) . . ?
O3 C7 C6 118.0(5) . . ?
N1 C7 C6 120.3(4) . . ?
N1 C8 C9 109.8(4) . . ?
N1 C8 H5 109.7 . . ?
C9 C8 H5 109.7 . . ?
N1 C8 H6 109.6 . . ?
C9 C8 H6 109.9 . . ?
H5 C8 H6 108.2 . . ?
N2 C9 C11 107.3(4) . . ?
N2 C9 C10 113.5(5) . . ?
C11 C9 C10 111.9(5) . . ?
N2 C9 C8 105.5(4) . . ?
C11 C9 C8 110.2(5) . . ?
C10 C9 C8 108.3(5) . . ?
C9 C10 H7 109.3 . . ?
C9 C10 H8 109.6 . . ?
H7 C10 H8 109.5 . . ?
C9 C10 H9 109.5 . . ?
H7 C10 H9 109.5 . . ?
H8 C10 H9 109.5 . . ?
C9 C11 H10 109.5 . . ?
C9 C11 H11 109.4 . . ?
H10 C11 H11 109.5 . . ?
C9 C11 H12 109.4 . . ?
H10 C11 H12 109.5 . . ?
H11 C11 H12 109.5 . . ?
N2 C12 C13 125.9(5) . . ?
N2 C12 H13 117.1 . . ?
C13 C12 H13 117.0 . . ?
C14 C13 C18 118.6(5) . . ?
C14 C13 C12 117.2(5) . . ?
C18 C13 C12 124.2(5) . . ?
C15 C14 C13 122.2(6) . . ?
C15 C14 H14 118.9 . . ?
C13 C14 H14 118.9 . . ?
C14 C15 C16 118.6(6) . . ?
C14 C15 H15 120.9 . . ?
C16 C15 H15 120.6 . . ?
C17 C16 C15 121.0(5) . . ?
C17 C16 H16 119.6 . . ?
C15 C16 H16 119.4 . . ?
C16 C17 C18 121.6(6) . . ?
C16 C17 H17 119.1 . . ?
C18 C17 H17 119.3 . . ?
O2 C18 C17 119.7(5) . . ?
O2 C18 C13 122.3(5) . . ?
C17 C18 C13 118.0(5) . . ?
O4 C19 C21 129.2(5) . . ?
O4 C19 C20 114.4(5) . . ?
C21 C19 C20 116.3(5) . . ?
F4* C20 F1 124.2(8) . . ?
F4* C20 F6* 107.0(8) . . ?
F1 C20 F6* 35.2(5) . . ?
F4* C20 F2 68.9(7) . . ?
F1 C20 F2 106.1(9) . . ?
F6* C20 F2 132.6(8) . . ?
F4* C20 F5* 102.1(8) . . ?
F1 C20 F5* 72.6(8) . . ?
F6* C20 F5* 106.3(8) . . ?
F2 C20 F5* 37.8(6) . . ?
F4* C20 F3 30.8(6) . . ?
F1 C20 F3 115.2(9) . . ?
F6* C20 F3 85.6(8) . . ?
F2 C20 F3 99.7(8) . . ?
F5* C20 F3 130.4(8) . . ?
F4* C20 C19 117.1(7) . . ?
F1 C20 C19 116.4(7) . . ?
F6* C20 C19 112.9(6) . . ?
F2 C20 C19 109.9(7) . . ?
F5* C20 C19 110.5(7) . . ?
F3 C20 C19 108.2(7) . . ?
C22 C21 C19 119.8(5) . . ?
C22 C21 H18 120.2 . . ?
C19 C21 H18 120.1 . . ?
O5 C22 C21 127.5(5) . . ?
O5 C22 C23 112.8(5) . . ?
C21 C22 C23 119.7(5) . . ?
F5 C23 F4 107.6(5) . . ?
F5 C23 F6 106.0(5) . . ?
F4 C23 F6 106.9(5) . . ?
F5 C23 C22 111.6(5) . . ?
F4 C23 C22 110.5(5) . . ?
F6 C23 C22 113.8(5) . . ?
O6 C24 C26 128.0(7) . . ?
O6 C24 C25 115.0(8) . . ?
C26 C24 C25 117.0(7) . . ?
F7 C25 F3* 74.0(12) . . ?
F7 C25 F8 112.4(7) . . ?
F3* C25 F8 42.0(10) . . ?
F7 C25 F9 101.9(8) . . ?
F3* C25 F9 128.0(12) . . ?
F8 C25 F9 102.4(7) . . ?
F7 C25 F1* 42.9(10) . . ?
F3* C25 F1* 106.9(15) . . ?
F8 C25 F1* 127.3(12) . . ?
F9 C25 F1* 60.1(11) . . ?
F7 C25 F2* 128.3(12) . . ?
F3* C25 F2* 110.3(15) . . ?
F8 C25 F2* 73.4(11) . . ?
F9 C25 F2* 33.3(9) . . ?
F1* C25 F2* 91.0(15) . . ?
F7 C25 C24 111.4(7) . . ?
F3* C25 C24 118.1(12) . . ?
F8 C25 C24 115.8(7) . . ?
F9 C25 C24 111.6(7) . . ?
F1* C25 C24 116.8(12) . . ?
F2* C25 C24 110.5(12) . . ?
C27 C26 C24 119.5(6) . . ?
C27 C26 H19 120.2 . . ?
C24 C26 H19 120.3 . . ?
O7 C27 C26 127.9(6) . . ?
O7 C27 C28 115.5(6) . . ?
C26 C27 C28 116.6(6) . . ?
F9* C28 F8* 104.8(14) . . ?
F9* C28 F11 124.1(12) . . ?
F8* C28 F11 76.5(10) . . ?
F9* C28 F7* 101.3(14) . . ?
F8* C28 F7* 111.6(12) . . ?
F11 C28 F7* 37.5(7) . . ?
F9* C28 F10 72.0(11) . . ?
F8* C28 F10 35.7(9) . . ?
F11 C28 F10 106.4(10) . . ?
F7* C28 F10 131.8(11) . . ?
F9* C28 F12 30.4(11) . . ?
F8* C28 F12 131.5(11) . . ?
F11 C28 F12 110.4(10) . . ?
F7* C28 F12 77.3(11) . . ?
F10 C28 F12 101.9(12) . . ?
F9* C28 C27 116.2(12) . . ?
F8* C28 C27 109.8(10) . . ?
F11 C28 C27 115.3(7) . . ?
F7* C28 C27 112.8(10) . . ?
F10 C28 C27 112.6(7) . . ?
F12 C28 C27 109.4(7) . . ?
O8 C29 N3 124.1(8) . . ?
O8 C29 H20 117.6 . . ?
N3 C29 H20 118.2 . . ?
N3 C30 H21 109.8 . . ?
N3 C30 H22 108.9 . . ?
H21 C30 H22 109.5 . . ?
N3 C30 H23 109.7 . . ?
H21 C30 H23 109.5 . . ?
H22 C30 H23 109.5 . . ?
N3 C31 H24 110.0 . . ?
N3 C31 H25 110.0 . . ?
H24 C31 H25 109.5 . . ?
N3 C31 H26 108.4 . . ?
H24 C31 H26 109.5 . . ?
H25 C31 H26 109.5 . . ?
O9 C32 N4 124.4(6) . . ?
O9 C32 H27 117.8 . . ?
N4 C32 H27 117.8 . . ?
N4 C33 H28 109.2 . . ?
N4 C33 H29 109.7 . . ?
H28 C33 H29 109.5 . . ?
N4 C33 H30 109.5 . . ?
H28 C33 H30 109.5 . . ?
H29 C33 H30 109.5 . . ?
N4 C34 H31 109.6 . . ?
N4 C34 H32 109.6 . . ?
H31 C34 H32 109.5 . . ?
N4 C34 H33 109.2 . . ?
H31 C34 H33 109.5 . . ?
H32 C34 H33 109.5 . . ?

loop_
_geom_bond_atom_site_label_1
_geom_bond_atom_site_label_2
_geom_bond_distance
_geom_bond_site_symmetry_2
_geom_bond_publ_flag
Dy1 O3 2.200(3) 3_566 ?
Dy1 O2 2.340(4) . ?
Dy1 O7 2.347(4) . ?
Dy1 O5 2.360(4) . ?
Dy1 O9 2.391(4) . ?
Dy1 O1 2.400(3) . ?
Dy1 O6 2.436(4) . ?
Dy1 O4 2.451(4) . ?
Dy1 Cu1 3.2969(10) . ?
Cu1 O1 1.923(3) . ?
Cu1 N1 1.923(4) . ?
Cu1 N2 1.948(4) . ?
Cu1 O2 1.955(3) . ?
Cu1 O8 2.416(4) . ?
F1 C20 1.281(12) . ?
F2 C20 1.349(13) . ?
F3 C20 1.380(13) . ?
F4* C20 1.276(12) . ?
F5* C20 1.360(13) . ?
F6* C20 1.346(11) . ?
F5 C23 1.315(7) . ?
F4 C23 1.322(7) . ?
F6 C23 1.335(7) . ?
F7 C25 1.295(9) . ?
F8 C25 1.322(9) . ?
F9 C25 1.326(9) . ?
F1* C25 1.353(14) . ?
F2* C25 1.371(14) . ?
F3* C25 1.315(14) . ?
F10 C28 1.340(14) . ?
F11 C28 1.303(10) . ?
F12 C28 1.362(13) . ?
F7* C28 1.329(18) . ?
F8* C28 1.275(19) . ?
F9* C28 1.19(2) . ?
O1 C1 1.348(6) . ?
O2 C18 1.326(6) . ?
O3 C7 1.277(6) . ?
O3 Dy1 2.200(3) 3_566 ?
O4 C19 1.241(7) . ?
O5 C22 1.249(6) . ?
O6 C24 1.234(9) . ?
O7 C27 1.246(7) . ?
O8 C29 1.220(8) . ?
O9 C32 1.241(7) . ?
N1 C7 1.315(7) . ?
N1 C8 1.461(7) . ?
N2 C12 1.262(7) . ?
N2 C9 1.491(7) . ?
N3 C29 1.320(9) . ?
N3 C31 1.433(12) . ?
N3 C30 1.449(12) . ?
N4 C32 1.315(7) . ?
N4 C33 1.438(9) . ?
N4 C34 1.455(8) . ?
C1 C2 1.395(8) . ?
C1 C6 1.426(7) . ?
C2 C3 1.365(8) . ?
C2 H1 0.9300 . ?
C3 C4 1.394(9) . ?
C3 H2 0.9300 . ?
C4 C5 1.382(8) . ?
C4 H3 0.9300 . ?
C5 C6 1.396(7) . ?
C5 H4 0.9300 . ?
C6 C7 1.480(7) . ?
C8 C9 1.534(7) . ?
C8 H5 0.9700 . ?
C8 H6 0.9700 . ?
C9 C11 1.523(8) . ?
C9 C10 1.527(8) . ?
C10 H7 0.9600 . ?
C10 H8 0.9600 . ?
C10 H9 0.9600 . ?
C11 H10 0.9600 . ?
C11 H11 0.9600 . ?
C11 H12 0.9600 . ?
C12 C13 1.460(8) . ?
C12 H13 0.9300 . ?
C13 C14 1.412(8) . ?
C13 C18 1.422(8) . ?
C14 C15 1.365(9) . ?
C14 H14 0.9300 . ?
C15 C16 1.395(9) . ?
C15 H15 0.9300 . ?
C16 C17 1.372(8) . ?
C16 H16 0.9300 . ?
C17 C18 1.398(7) . ?
C17 H17 0.9300 . ?
C19 C21 1.389(8) . ?
C19 C20 1.537(8) . ?
C21 C22 1.380(8) . ?
C21 H18 0.9300 . ?
C22 C23 1.532(8) . ?
C24 C26 1.396(11) . ?
C24 C25 1.509(10) . ?
C26 C27 1.388(9) . ?
C26 H19 0.9300 . ?
C27 C28 1.519(9) . ?
C29 H20 0.9300 . ?
C30 H21 0.9600 . ?
C30 H22 0.9600 . ?
C30 H23 0.9600 . ?
C31 H24 0.9600 . ?
C31 H25 0.9600 . ?
C31 H26 0.9600 . ?
C32 H27 0.9300 . ?
C33 H28 0.9600 . ?
C33 H29 0.9600 . ?
C33 H30 0.9600 . ?
C34 H31 0.9600 . ?
C34 H32 0.9600 . ?
C34 H33 0.9600 . ?
